data_4124421
loop_
_publ_author_name
'Chen, M.W.'
'Calabrese, J.C.'
'Gaines, D.F.'
'Hillenbrand, D.F.'

_publ_section_title
;
 Low-temperature crystal and molecular structure of tetracarbonyl
 (2-bromoheptahydrotriborato(1-)) manganese (C O)4 Mn B3 H7 Br and a 1H
 NMR study of the kinetics of its intramolecular hydrogen exchange in
 solution
;
_journal_name_full 'Journal of the American Chemical Society'
_journal_page_first 4928
_journal_page_last 4933
_journal_volume 102
_journal_year 1980
_chemical_formula_sum 'C4 H7 B3 Br Mn O4'
_chemical_name_systematic '(C O)4 Mn B3 H7 Br'
_space_group_IT_number 62
_symmetry_space_group_name_Hall '-P 2n 2a'
_symmetry_space_group_name_H-M 'P m c n'
_cell_angle_alpha 90
_cell_angle_beta 90
_cell_angle_gamma 90
_cell_formula_units_Z 4
_cell_length_a 7.658
_cell_length_b 9.084
_cell_length_c 15.426
_cell_volume 1073.114
_citation_journal_id_ASTM JACSAT
_cod_data_source_file Chen_JACSAT_1980_580.cif
_cod_data_source_block C4H7B3Br1Mn1O4
_cod_original_sg_symbol_Hall '-P 2ac 2n (y,z,x)'
_cod_original_formula_sum 'C4 H7 B3 Br1 Mn1 O4'
_cod_database_code 4124421

loop_
_symmetry_equiv_pos_as_xyz
x,y,z
-x,y+1/2,-z+1/2
-x+1/2,-y+1/2,z+1/2
x+1/2,-y,-z
-x,-y,-z
x,-y-1/2,z-1/2
x-1/2,y-1/2,-z-1/2
-x-1/2,y,z

loop_
_atom_site_label
_atom_site_type_symbol
_atom_site_fract_x
_atom_site_fract_y
_atom_site_fract_z
_atom_site_occupancy
_atom_site_U_iso_or_equiv
H2 H+1 0.25 -0.2361 0.3033 1 0.0
C1 C+2 0.25 -0.3766 0.1396 1 0.0
O3 O-2 0.25 0.0511 -0.0492 1 0.0
H4 H+1 0.0805 -0.1424 0.1304 1 0.0
Mn1 Mn+1 0.25 -0.2153 0.0645 1 0.0
Br1 Br+1 0.25 0.1043 0.3383 1 0.0
C3 C+2 0.25 -0.0496 -0.0062 1 0.0
H3 H+1 0.1238 -0.1269 0.2135 1 0.0
B1 B-3 0.25 -0.0742 0.2589 1 0.0
C2 C+2 0.0783 -0.2975 -0.0013 1 0.0
O2 O-2 -0.031 -0.3438 -0.0426 1 0.0
O1 O-2 0.25 -0.4754 0.1849 1 0.0
B2 B-3 0.1359 -0.0457 0.1652 1 0.0
H1 H+1 -0.0583 0.0689 0.14 1 0.0
